data_4023323
loop_
_publ_author_name
'Hwimin Seo'
'Dimitri Hirsch-Weil'
'Khalil A. Abboud'
'Sukwon Hong'

_publ_section_title
;
 Development of Biisoquinoline-Based Chiral Diaminocarbene Ligands:
 Enantioselective S~N~2' Allylic Alkylation Catalyzed by
 Copper-Carbene Complexes
;
_journal_name_full 'Journal of Organic Chemistry'
_journal_page_first 1983
_journal_page_last 1986
_journal_paper_doi 10.1021/jo702512z
_journal_volume 73
_journal_year 2008
_chemical_formula_sum 'C36 H41 Cl N2 Pd'
_chemical_formula_weight 643.56
_chemical_name_systematic
; 
 ? 
;
_space_group_IT_number 19
_symmetry_cell_setting orthorhombic
_symmetry_space_group_name_Hall 'P 2ac 2ab'
_symmetry_space_group_name_H-M 'P 21 21 21'
_atom_sites_solution_hydrogens geom
_atom_sites_solution_primary direct
_atom_sites_solution_secondary difmap
_audit_creation_method SHELXL-97
_cell_angle_alpha 90.00
_cell_angle_beta 90.00
_cell_angle_gamma 90.00
_cell_formula_units_Z 4
_cell_length_a 5.6873(4)
_cell_length_b 23.3061(18)
_cell_length_c 23.7168(18)
_cell_measurement_reflns_used 239
_cell_measurement_temperature 173(2)
_cell_measurement_theta_max 28.0
_cell_measurement_theta_min 2.0
_cell_volume 3143.6(4)
_computing_cell_refinement 'Bruker SMART v5.624 & SAINT 6.36a (Bruker 1998)'
_computing_data_collection 'Bruker SMART v5.624 (Bruker 1998)'
_computing_data_reduction 'Bruker SHELXTL v6.14 (Bruker 2000)'
_computing_molecular_graphics 'Bruker SHELXTL v6.14'
_computing_publication_material 'Bruker SHELXTL v6.14'
_computing_structure_refinement 'Bruker SHELXTL v6.14'
_computing_structure_solution 'Bruker SHELXTL v6.14'
_diffrn_ambient_temperature 173(2)
_diffrn_measured_fraction_theta_full 0.997
_diffrn_measured_fraction_theta_max 0.997
_diffrn_measurement_device_type 'SMART CCD area detector'
_diffrn_measurement_method '\w scans'
_diffrn_radiation_monochromator graphite
_diffrn_radiation_source 'fine-focus sealed tube'
_diffrn_radiation_type MoK\a
_diffrn_radiation_wavelength 0.71073
_diffrn_reflns_av_R_equivalents 0.0463
_diffrn_reflns_av_sigmaI/netI 0.0571
_diffrn_reflns_limit_h_max 7
_diffrn_reflns_limit_h_min -7
_diffrn_reflns_limit_k_max 26
_diffrn_reflns_limit_k_min -30
_diffrn_reflns_limit_l_max 28
_diffrn_reflns_limit_l_min -30
_diffrn_reflns_number 20343
_diffrn_reflns_theta_full 27.50
_diffrn_reflns_theta_max 27.50
_diffrn_reflns_theta_min 1.72
_diffrn_standards_decay_% 1
_diffrn_standards_number 0
_exptl_absorpt_coefficient_mu 0.702
_exptl_absorpt_correction_T_max 0.9057
_exptl_absorpt_correction_T_min 0.8827
_exptl_absorpt_correction_type integration
_exptl_absorpt_process_details 'based on measured indexed crystal faces, Bruker SHELXTL  v6.12 (Bruker 1998)'
_exptl_crystal_colour yellow
_exptl_crystal_density_diffrn 1.360
_exptl_crystal_density_method 'not measured'
_exptl_crystal_description needles
_exptl_crystal_F_000 1336
_exptl_crystal_size_max 0.19
_exptl_crystal_size_mid 0.19
_exptl_crystal_size_min 0.15
_refine_diff_density_max 0.526
_refine_diff_density_min -0.314
_refine_diff_density_rms 0.059
_refine_ls_abs_structure_details 'Flack H D (1983), Acta Cryst. A39, 876-881'
_refine_ls_abs_structure_Flack -0.02(3)
_refine_ls_extinction_method none
_refine_ls_goodness_of_fit_ref 0.972
_refine_ls_hydrogen_treatment constr
_refine_ls_matrix_type full
_refine_ls_number_parameters 338
_refine_ls_number_reflns 7185
_refine_ls_number_restraints 1
_refine_ls_restrained_S_all 0.974
_refine_ls_R_factor_all 0.0532
_refine_ls_R_factor_gt 0.0377
_refine_ls_shift/su_max 0.006
_refine_ls_shift/su_mean 0.001
_refine_ls_structure_factor_coef Fsqd
_refine_ls_weighting_details 'calc w=1/[\s^2^(Fo^2^)+(0.0455P)^2^] where P=(Fo^2^+2Fc^2^)/3'
_refine_ls_weighting_scheme calc
_refine_ls_wR_factor_gt 0.0840
_refine_ls_wR_factor_ref 0.0877
_reflns_number_gt 5574
_reflns_number_total 7185
_reflns_threshold_expression I>2\s(I)
_cod_data_source_file jo702512z-File003.cif
_cod_data_source_block 7a-Pd
_cod_depositor_comments
;
The following automatic conversions were performed:
'_symmetry_cell_setting' value 'Orthorhombic' changed to 'orthorhombic'
according to '/home/saulius/struct/CIF-dictionaries/cif_core.dic'
dictionary named 'cif_core.dic' version 2.4.1 from 2010-06-29.

Automatic conversion script
Id: cif_fix_enum 1527 2010-12-29 10:47:43Z saulius 
;
_cod_database_code 4023323

loop_
_symmetry_equiv_pos_as_xyz
'x, y, z'
'-x+1/2, -y, z+1/2'
'-x, y+1/2, -z+1/2'
'x+1/2, -y+1/2, -z'

loop_
_atom_site_label
_atom_site_type_symbol
_atom_site_fract_x
_atom_site_fract_y
_atom_site_fract_z
_atom_site_U_iso_or_equiv
_atom_site_adp_type
_atom_site_occupancy
_atom_site_symmetry_multiplicity
_atom_site_calc_flag
_atom_site_refinement_flags
_atom_site_disorder_assembly
_atom_site_disorder_group
Pd Pd 0.56049(5) 0.898826(11) 0.379320(10) 0.04105(9) Uani 1 1 d . . .
Cl Cl 0.2705(18) 0.9281(4) 0.3142(3) 0.0523(14) Uani 0.484(8) 1 d P A 1
Cl' Cl 0.2304(19) 0.9190(4) 0.3251(4) 0.087(2) Uani 0.516(8) 1 d P A 2
N1 N 0.6893(5) 1.02135(11) 0.40958(10) 0.0305(6) Uani 1 1 d . . .
N2 N 0.4635(5) 0.98675(10) 0.47245(10) 0.0324(6) Uani 1 1 d . . .
C1 C 0.5698(7) 0.97355(13) 0.42332(12) 0.0331(7) Uani 1 1 d . A .
C2 C 0.6576(6) 1.06487(13) 0.44926(13) 0.0303(7) Uani 1 1 d . A .
C3 C 0.5162(6) 1.04270(13) 0.49026(12) 0.0299(8) Uani 1 1 d . A .
C4 C 0.7764(6) 1.11997(13) 0.43971(12) 0.0298(7) Uani 1 1 d . . .
C5 C 0.9713(6) 1.12033(14) 0.40259(13) 0.0324(7) Uani 1 1 d . A .
C6 C 1.0963(6) 1.17085(16) 0.39482(14) 0.0417(9) Uani 1 1 d . . .
H6A H 1.2303 1.1712 0.3709 0.050 Uiso 1 1 calc R A .
C7 C 1.0258(7) 1.22108(16) 0.42201(15) 0.0470(10) Uani 1 1 d . A .
H7A H 1.1148 1.2552 0.4174 0.056 Uiso 1 1 calc R . .
C8 C 0.8302(8) 1.22142(16) 0.45508(14) 0.0477(10) Uani 1 1 d . . .
H8A H 0.7797 1.2563 0.4720 0.057 Uiso 1 1 calc R A .
C9 C 0.7030(7) 1.17111(14) 0.46440(13) 0.0364(8) Uani 1 1 d . A .
H9A H 0.5667 1.1718 0.4875 0.044 Uiso 1 1 calc R . .
C10 C 1.0355(6) 1.06595(14) 0.37145(13) 0.0378(8) Uani 1 1 d . . .
H10A H 1.1435 1.0429 0.3951 0.045 Uiso 1 1 calc R A .
H10B H 1.1197 1.0761 0.3363 0.045 Uiso 1 1 calc R . .
C11 C 0.8216(6) 1.03017(14) 0.35692(13) 0.0341(8) Uani 1 1 d . A .
H11A H 0.8756 0.9920 0.3426 0.041 Uiso 1 1 calc R . .
C12 C 0.6533(6) 1.05675(15) 0.31334(13) 0.0363(8) Uani 1 1 d . . .
H12A H 0.5112 1.0323 0.3112 0.044 Uiso 1 1 calc R A .
H12B H 0.6031 1.0948 0.3275 0.044 Uiso 1 1 calc R . .
C13 C 0.7486(7) 1.06458(17) 0.25380(14) 0.0480(10) Uani 1 1 d . A .
H13A H 0.8800 1.0931 0.2549 0.058 Uiso 1 1 calc R . .
C14 C 0.8418(9) 1.0082(2) 0.22952(16) 0.0692(14) Uani 1 1 d . . .
H14A H 0.9031 1.0148 0.1915 0.104 Uiso 1 1 calc R A .
H14B H 0.7140 0.9800 0.2279 0.104 Uiso 1 1 calc R . .
H14C H 0.9681 0.9935 0.2537 0.104 Uiso 1 1 calc R . .
C15 C 0.5513(9) 1.0884(2) 0.21668(15) 0.0656(12) Uani 1 1 d . . .
H15A H 0.6095 1.0935 0.1781 0.098 Uiso 1 1 calc R A .
H15B H 0.4994 1.1255 0.2316 0.098 Uiso 1 1 calc R . .
H15C H 0.4188 1.0616 0.2165 0.098 Uiso 1 1 calc R . .
C16 C 0.4201(7) 1.06137(13) 0.54523(12) 0.0344(7) Uani 1 1 d . . .
C17 C 0.2169(7) 1.03358(15) 0.56431(14) 0.0400(9) Uani 1 1 d . A .
C18 C 0.1278(7) 1.04812(17) 0.61714(15) 0.0543(11) Uani 1 1 d . . .
H18A H -0.0092 1.0295 0.6310 0.065 Uiso 1 1 calc R A .
C19 C 0.2372(10) 1.08934(19) 0.64945(16) 0.0699(14) Uani 1 1 d . A .
H19A H 0.1723 1.0994 0.6850 0.084 Uiso 1 1 calc R . .
C20 C 0.4384(10) 1.11615(17) 0.63122(14) 0.0632(12) Uani 1 1 d . . .
H20A H 0.5123 1.1443 0.6542 0.076 Uiso 1 1 calc R A .
C21 C 0.5332(7) 1.10203(16) 0.57911(13) 0.0450(8) Uani 1 1 d . A .
H21A H 0.6740 1.1198 0.5665 0.054 Uiso 1 1 calc R . .
C22 C 0.1142(6) 0.98679(15) 0.52951(15) 0.0429(9) Uani 1 1 d . . .
H22A H 0.0206 1.0037 0.4985 0.051 Uiso 1 1 calc R A .
H22B H 0.0075 0.9633 0.5531 0.051 Uiso 1 1 calc R . .
C23 C 0.3068(7) 0.94853(14) 0.50487(14) 0.0387(8) Uani 1 1 d . A .
H23A H 0.2324 0.9207 0.4782 0.046 Uiso 1 1 calc R . .
C24 C 0.4443(8) 0.91492(14) 0.54875(13) 0.0417(8) Uani 1 1 d . . .
H24A H 0.4884 0.9412 0.5798 0.050 Uiso 0.484(8) 1 calc PR A 1
H24B H 0.5914 0.9008 0.5313 0.050 Uiso 0.484(8) 1 calc PR A 1
H24C H 0.4884 0.9412 0.5798 0.050 Uiso 0.516(8) 1 calc PR A 2
H24D H 0.5914 0.9008 0.5313 0.050 Uiso 0.516(8) 1 calc PR A 2
C25 C 0.3118(10) 0.8641(2) 0.5735(2) 0.0774(15) Uani 1 1 d D A .
H25A H 0.1833 0.8863 0.5923 0.093 Uiso 0.484(8) 1 calc PR A 1
H25B H 0.1454 0.8751 0.5818 0.093 Uiso 0.516(8) 1 calc PR A 2
C26 C 0.4316(10) 0.84238(19) 0.62688(17) 0.0761(13) Uani 1 1 d . . .
H26A H 0.4217 0.8718 0.6563 0.114 Uiso 1 1 calc R A .
H26B H 0.5972 0.8340 0.6188 0.114 Uiso 1 1 calc R . .
H26C H 0.3532 0.8073 0.6398 0.114 Uiso 1 1 calc R . .
C27 C 0.152(3) 0.8194(6) 0.5424(6) 0.142(6) Uiso 0.484(8) 1 d PD A 1
H27A H -0.0088 0.8219 0.5571 0.213 Uiso 0.484(8) 1 calc PR A 1
H27B H 0.2133 0.7807 0.5486 0.213 Uiso 0.484(8) 1 calc PR A 1
H27C H 0.1511 0.8278 0.5019 0.213 Uiso 0.484(8) 1 calc PR A 1
C27' C 0.3182(16) 0.8132(3) 0.5289(3) 0.048(2) Uiso 0.516(8) 1 d PD A 2
H27D H 0.2433 0.8257 0.4937 0.073 Uiso 0.516(8) 1 calc PR A 2
H27E H 0.2335 0.7800 0.5440 0.073 Uiso 0.516(8) 1 calc PR A 2
H27F H 0.4819 0.8025 0.5213 0.073 Uiso 0.516(8) 1 calc PR A 2
C28 C 0.7794(19) 0.8513(4) 0.4299(4) 0.049(2) Uiso 0.484(8) 1 d P A 1
H28A H 0.9401 0.8666 0.4354 0.059 Uiso 0.484(8) 1 calc PR A 1
H28B H 0.7090 0.8357 0.4648 0.059 Uiso 0.484(8) 1 calc PR A 1
C29 C 0.7445(15) 0.8215(3) 0.3839(4) 0.043(2) Uiso 0.484(8) 1 d P A 1
H29A H 0.8873 0.8235 0.3594 0.052 Uiso 0.484(8) 1 calc PR A 1
C30 C 0.5655(15) 0.8049(3) 0.3544(3) 0.0299(16) Uiso 0.484(8) 1 d P A 1
H30A H 0.4585 0.7854 0.3817 0.036 Uiso 0.484(8) 1 calc PR A 1
C31 C 0.4989(13) 0.7823(3) 0.2984(2) 0.055(3) Uiso 0.484(8) 1 d PG A 1
C32 C 0.2904(11) 0.7553(3) 0.2831(2) 0.055(3) Uiso 0.484(8) 1 d PG A 1
H32A H 0.1721 0.7485 0.3106 0.066 Uiso 0.484(8) 1 calc PR A 1
C33 C 0.2550(9) 0.7383(3) 0.2276(3) 0.040(2) Uiso 0.484(8) 1 d PG A 1
H33A H 0.1125 0.7199 0.2171 0.048 Uiso 0.484(8) 1 calc PR A 1
C34 C 0.4281(14) 0.7483(3) 0.18735(19) 0.048(2) Uiso 0.484(8) 1 d PG A 1
H34A H 0.4039 0.7366 0.1494 0.057 Uiso 0.484(8) 1 calc PR A 1
C35 C 0.6366(13) 0.7752(3) 0.2027(3) 0.097(4) Uiso 0.484(8) 1 d PG A 1
H35A H 0.7549 0.7820 0.1752 0.116 Uiso 0.484(8) 1 calc PR A 1
C36 C 0.6720(10) 0.7922(3) 0.2582(4) 0.080(3) Uiso 0.484(8) 1 d PG A 1
H36A H 0.8145 0.8106 0.2687 0.096 Uiso 0.484(8) 1 calc PR A 1
C28' C 0.8731(14) 0.8595(3) 0.4129(3) 0.0390(19) Uiso 0.516(8) 1 d P A 2
H28C H 1.0147 0.8841 0.4149 0.047 Uiso 0.516(8) 1 calc PR A 2
H28D H 0.8517 0.8350 0.4466 0.047 Uiso 0.516(8) 1 calc PR A 2
C29' C 0.8270(17) 0.8332(4) 0.3600(4) 0.055(2) Uiso 0.516(8) 1 d P A 2
H29B H 0.9389 0.8486 0.3311 0.066 Uiso 0.516(8) 1 calc PR A 2
C30' C 0.662(3) 0.8169(5) 0.3381(5) 0.089(4) Uiso 0.516(8) 1 d P A 2
H30B H 0.6071 0.7901 0.3683 0.107 Uiso 0.516(8) 1 calc PR A 2
C31' C 0.5421(12) 0.7921(2) 0.29283(17) 0.0234(16) Uiso 0.516(8) 1 d PG A 2
C32' C 0.3479(14) 0.7563(3) 0.2986(3) 0.070(3) Uiso 0.516(8) 1 d PG A 2
H32B H 0.2843 0.7490 0.3350 0.084 Uiso 0.516(8) 1 calc PR A 2
C33' C 0.2468(11) 0.7313(3) 0.2513(4) 0.101(4) Uiso 0.516(8) 1 d PG A 2
H33B H 0.1140 0.7069 0.2553 0.121 Uiso 0.516(8) 1 calc PR A 2
C34' C 0.3398(15) 0.7420(3) 0.1981(3) 0.067(3) Uiso 0.516(8) 1 d PG A 2
H34B H 0.2707 0.7249 0.1658 0.081 Uiso 0.516(8) 1 calc PR A 2
C35' C 0.5340(16) 0.7777(3) 0.19232(16) 0.069(3) Uiso 0.516(8) 1 d PG A 2
H35B H 0.5977 0.7850 0.1560 0.082 Uiso 0.516(8) 1 calc PR A 2
C36' C 0.6352(10) 0.8027(2) 0.2397(3) 0.053(2) Uiso 0.516(8) 1 d PG A 2
H36B H 0.7679 0.8272 0.2357 0.063 Uiso 0.516(8) 1 calc PR A 2

loop_
_atom_site_aniso_label
_atom_site_aniso_U_11
_atom_site_aniso_U_22
_atom_site_aniso_U_33
_atom_site_aniso_U_23
_atom_site_aniso_U_13
_atom_site_aniso_U_12
Pd 0.05871(17) 0.02958(12) 0.03486(13) -0.00479(12) -0.00997(14) 0.00540(14)
Cl 0.076(4) 0.0392(18) 0.0419(15) -0.0084(12) -0.0263(16) 0.0113(17)
Cl' 0.067(3) 0.069(4) 0.127(5) -0.044(3) -0.040(4) 0.033(3)
N1 0.0371(16) 0.0301(14) 0.0242(13) -0.0017(11) 0.0002(12) 0.0050(13)
N2 0.0390(16) 0.0290(13) 0.0292(13) 0.0008(10) -0.0023(13) -0.0028(13)
C1 0.0385(18) 0.0295(16) 0.0312(15) 0.0013(13) -0.0067(17) 0.0053(17)
C2 0.0326(18) 0.0277(17) 0.0306(17) -0.0014(13) -0.0067(14) 0.0041(14)
C3 0.033(2) 0.0263(15) 0.0301(15) 0.0021(12) -0.0026(13) 0.0025(13)
C4 0.0319(19) 0.0291(17) 0.0284(16) 0.0027(12) -0.0039(14) -0.0016(14)
C5 0.0272(18) 0.0376(17) 0.0324(15) 0.0055(13) -0.0007(14) 0.0006(14)
C6 0.035(2) 0.052(2) 0.0380(18) 0.0052(16) 0.0017(16) -0.0098(17)
C7 0.055(3) 0.042(2) 0.0438(19) 0.0037(16) -0.0010(19) -0.0160(18)
C8 0.064(3) 0.039(2) 0.040(2) -0.0026(16) 0.000(2) -0.009(2)
C9 0.044(2) 0.0314(18) 0.0337(17) -0.0034(14) 0.0027(16) -0.0076(16)
C10 0.0342(18) 0.0449(18) 0.0344(17) 0.0037(15) 0.0022(16) 0.0095(16)
C11 0.0392(19) 0.0360(18) 0.0270(15) 0.0016(14) 0.0044(15) 0.0089(16)
C12 0.0343(19) 0.042(2) 0.0326(18) 0.0015(15) 0.0005(15) 0.0033(16)
C13 0.047(2) 0.063(3) 0.0336(19) 0.0068(18) -0.0015(17) -0.004(2)
C14 0.076(3) 0.094(4) 0.038(2) -0.007(2) 0.000(2) 0.025(3)
C15 0.069(3) 0.086(3) 0.042(2) 0.014(2) -0.010(2) 0.010(3)
C16 0.041(2) 0.0332(16) 0.0288(15) 0.0043(13) 0.0041(17) 0.0049(17)
C17 0.041(2) 0.041(2) 0.0376(19) 0.0136(16) 0.0081(16) 0.0102(17)
C18 0.064(3) 0.054(2) 0.044(2) 0.012(2) 0.019(2) 0.0135(19)
C19 0.107(4) 0.065(3) 0.038(2) 0.005(2) 0.025(2) 0.015(3)
C20 0.105(3) 0.052(2) 0.033(2) -0.0072(16) 0.010(2) -0.009(2)
C21 0.062(2) 0.0386(17) 0.0349(16) 0.0011(16) 0.0012(16) 0.000(2)
C22 0.041(2) 0.047(2) 0.0407(19) 0.0162(16) 0.0013(16) -0.0044(17)
C23 0.042(2) 0.0360(19) 0.0382(19) 0.0067(15) -0.0040(17) -0.0093(17)
C24 0.048(2) 0.0358(18) 0.0410(18) 0.0067(14) -0.0083(19) -0.0057(19)
C25 0.077(3) 0.068(3) 0.087(3) 0.045(3) -0.012(3) -0.010(3)
C26 0.100(3) 0.063(3) 0.065(3) 0.029(2) -0.015(3) -0.015(3)

loop_
_atom_type_symbol
_atom_type_description
_atom_type_scat_dispersion_real
_atom_type_scat_dispersion_imag
_atom_type_scat_source
C C 0.0033 0.0016 'International Tables Vol C Tables 4.2.6.8 and 6.1.1.4'
H H 0.0000 0.0000 'International Tables Vol C Tables 4.2.6.8 and 6.1.1.4'
N N 0.0061 0.0033 'International Tables Vol C Tables 4.2.6.8 and 6.1.1.4'
Cl Cl 0.1484 0.1585 'International Tables Vol C Tables 4.2.6.8 and 6.1.1.4'
Pd Pd -0.9988 1.0072 'International Tables Vol C Tables 4.2.6.8 and 6.1.1.4'

loop_
_geom_angle_atom_site_label_1
_geom_angle_atom_site_label_2
_geom_angle_atom_site_label_3
_geom_angle
_geom_angle_site_symmetry_1
_geom_angle_site_symmetry_3
_geom_angle_publ_flag
C1 Pd C28 98.5(2) . . ?
C1 Pd C29 134.5(2) . . ?
C28 Pd C29 36.8(3) . . ?
C1 Pd C28' 98.8(2) . . ?
C28 Pd C28' 18.8(3) . . ?
C29 Pd C28' 36.8(3) . . ?
C1 Pd C29' 133.2(3) . . ?
C28 Pd C29' 47.9(3) . . ?
C29 Pd C29' 20.9(3) . . ?
C28' Pd C29' 38.1(3) . . ?
C1 Pd C30' 163.0(4) . . ?
C28 Pd C30' 68.6(4) . . ?
C29 Pd C30' 31.8(3) . . ?
C28' Pd C30' 65.3(4) . . ?
C29' Pd C30' 29.8(4) . . ?
C1 Pd C30 164.04(19) . . ?
C28 Pd C30 67.9(3) . . ?
C29 Pd C30 34.3(3) . . ?
C28' Pd C30 71.0(3) . . ?
C29' Pd C30 42.8(3) . . ?
C30' Pd C30 18.6(4) . . ?
C1 Pd Cl' 97.6(2) . . ?
C28 Pd Cl' 157.3(3) . . ?
C29 Pd Cl' 127.5(3) . . ?
C28' Pd Cl' 163.3(3) . . ?
C29' Pd Cl' 125.5(3) . . ?
C30' Pd Cl' 98.1(4) . . ?
C30 Pd Cl' 93.5(3) . . ?
C1 Pd Cl 96.1(2) . . ?
C28 Pd Cl 164.1(3) . . ?
C29 Pd Cl 129.4(3) . . ?
C28' Pd Cl 160.4(3) . . ?
C29' Pd Cl 123.1(3) . . ?
C30' Pd Cl 98.2(4) . . ?
C30 Pd Cl 96.7(3) . . ?
Cl' Pd Cl 9.9(4) . . ?
C1 N1 C2 111.9(3) . . ?
C1 N1 C11 125.4(3) . . ?
C2 N1 C11 122.5(3) . . ?
C1 N2 C3 112.1(3) . . ?
C1 N2 C23 125.7(3) . . ?
C3 N2 C23 122.2(3) . . ?
N1 C1 N2 104.3(2) . . ?
N1 C1 Pd 126.8(2) . . ?
N2 C1 Pd 128.9(2) . . ?
C3 C2 N1 106.4(3) . . ?
C3 C2 C4 135.5(3) . . ?
N1 C2 C4 118.2(3) . . ?
C2 C3 N2 105.3(3) . . ?
C2 C3 C16 137.3(3) . . ?
N2 C3 C16 117.4(3) . . ?
C9 C4 C5 119.4(3) . . ?
C9 C4 C2 123.1(3) . . ?
C5 C4 C2 117.5(3) . . ?
C6 C5 C4 119.3(3) . . ?
C6 C5 C10 121.5(3) . . ?
C4 C5 C10 119.2(3) . . ?
C5 C6 C7 120.2(3) . . ?
C5 C6 H6A 119.9 . . ?
C7 C6 H6A 119.9 . . ?
C8 C7 C6 120.4(4) . . ?
C8 C7 H7A 119.8 . . ?
C6 C7 H7A 119.8 . . ?
C7 C8 C9 120.7(4) . . ?
C7 C8 H8A 119.7 . . ?
C9 C8 H8A 119.7 . . ?
C4 C9 C8 119.8(3) . . ?
C4 C9 H9A 120.1 . . ?
C8 C9 H9A 120.1 . . ?
C5 C10 C11 112.3(3) . . ?
C5 C10 H10A 109.2 . . ?
C11 C10 H10A 109.2 . . ?
C5 C10 H10B 109.2 . . ?
C11 C10 H10B 109.2 . . ?
H10A C10 H10B 107.9 . . ?
N1 C11 C10 107.1(2) . . ?
N1 C11 C12 107.9(3) . . ?
C10 C11 C12 115.5(3) . . ?
N1 C11 H11A 108.7 . . ?
C10 C11 H11A 108.7 . . ?
C12 C11 H11A 108.7 . . ?
C13 C12 C11 116.7(3) . . ?
C13 C12 H12A 108.1 . . ?
C11 C12 H12A 108.1 . . ?
C13 C12 H12B 108.1 . . ?
C11 C12 H12B 108.1 . . ?
H12A C12 H12B 107.3 . . ?
C12 C13 C14 111.7(3) . . ?
C12 C13 C15 108.4(3) . . ?
C14 C13 C15 110.5(3) . . ?
C12 C13 H13A 108.7 . . ?
C14 C13 H13A 108.7 . . ?
C15 C13 H13A 108.7 . . ?
C13 C14 H14A 109.5 . . ?
C13 C14 H14B 109.5 . . ?
H14A C14 H14B 109.5 . . ?
C13 C14 H14C 109.5 . . ?
H14A C14 H14C 109.5 . . ?
H14B C14 H14C 109.5 . . ?
C13 C15 H15A 109.5 . . ?
C13 C15 H15B 109.5 . . ?
H15A C15 H15B 109.5 . . ?
C13 C15 H15C 109.5 . . ?
H15A C15 H15C 109.5 . . ?
H15B C15 H15C 109.5 . . ?
C21 C16 C17 120.5(3) . . ?
C21 C16 C3 122.4(3) . . ?
C17 C16 C3 117.0(3) . . ?
C18 C17 C16 118.6(4) . . ?
C18 C17 C22 122.3(3) . . ?
C16 C17 C22 118.9(3) . . ?
C19 C18 C17 120.4(4) . . ?
C19 C18 H18A 119.8 . . ?
C17 C18 H18A 119.8 . . ?
C20 C19 C18 121.2(4) . . ?
C20 C19 H19A 119.4 . . ?
C18 C19 H19A 119.4 . . ?
C19 C20 C21 119.7(4) . . ?
C19 C20 H20A 120.1 . . ?
C21 C20 H20A 120.1 . . ?
C20 C21 C16 119.5(4) . . ?
C20 C21 H21A 120.2 . . ?
C16 C21 H21A 120.2 . . ?
C17 C22 C23 111.0(3) . . ?
C17 C22 H22A 109.4 . . ?
C23 C22 H22A 109.4 . . ?
C17 C22 H22B 109.4 . . ?
C23 C22 H22B 109.4 . . ?
H22A C22 H22B 108.0 . . ?
N2 C23 C24 110.9(3) . . ?
N2 C23 C22 106.3(3) . . ?
C24 C23 C22 114.1(3) . . ?
N2 C23 H23A 108.5 . . ?
C24 C23 H23A 108.5 . . ?
C22 C23 H23A 108.5 . . ?
C23 C24 C25 114.3(4) . . ?
C23 C24 H24A 108.7 . . ?
C25 C24 H24A 108.7 . . ?
C23 C24 H24B 108.7 . . ?
C25 C24 H24B 108.7 . . ?
H24A C24 H24B 107.6 . . ?
C23 C24 H24C 108.7 . . ?
C25 C24 H24C 108.7 . . ?
H24A C24 H24C 0.0 . . ?
H24B C24 H24C 107.6 . . ?
C23 C24 H24D 108.7 . . ?
C25 C24 H24D 108.7 . . ?
H24A C24 H24D 107.6 . . ?
H24B C24 H24D 0.0 . . ?
H24C C24 H24D 107.6 . . ?
C24 C25 C26 110.9(4) . . ?
C24 C25 C27 128.5(7) . . ?
C26 C25 C27 115.5(7) . . ?
C24 C25 C27' 108.2(5) . . ?
C26 C25 C27' 107.2(4) . . ?
C27 C25 C27' 37.3(7) . . ?
C24 C25 H25A 97.5 . . ?
C26 C25 H25A 97.5 . . ?
C27 C25 H25A 97.4 . . ?
C27' C25 H25A 134.4 . . ?
C24 C25 H25B 110.2 . . ?
C26 C25 H25B 110.2 . . ?
C27 C25 H25B 73.4 . . ?
C27' C25 H25B 110.2 . . ?
H25A C25 H25B 24.2 . . ?
C25 C26 H26A 109.5 . . ?
C25 C26 H26B 109.5 . . ?
H26A C26 H26B 109.5 . . ?
C25 C26 H26C 109.5 . . ?
H26A C26 H26C 109.5 . . ?
H26B C26 H26C 109.5 . . ?
C25 C27 H27A 109.5 . . ?
C25 C27 H27B 109.5 . . ?
H27A C27 H27B 109.5 . . ?
C25 C27 H27C 109.5 . . ?
H27A C27 H27C 109.5 . . ?
H27B C27 H27C 109.5 . . ?
C25 C27' H27D 109.5 . . ?
C25 C27' H27E 109.5 . . ?
H27D C27' H27E 109.5 . . ?
C25 C27' H27F 109.5 . . ?
H27D C27' H27F 109.5 . . ?
H27E C27' H27F 109.5 . . ?
C29 C28 Pd 73.0(5) . . ?
C29 C28 H28A 116.3 . . ?
Pd C28 H28A 116.3 . . ?
C29 C28 H28B 116.3 . . ?
Pd C28 H28B 116.3 . . ?
H28A C28 H28B 113.2 . . ?
C30 C29 C28 136.8(9) . . ?
C30 C29 Pd 80.5(5) . . ?
C28 C29 Pd 70.2(5) . . ?
C30 C29 H29A 109.7 . . ?
C28 C29 H29A 109.7 . . ?
Pd C29 H29A 109.7 . . ?
C29 C30 C31 142.6(8) . . ?
C29 C30 Pd 65.2(4) . . ?
C31 C30 Pd 125.2(5) . . ?
C29 C30 H30A 105.3 . . ?
C31 C30 H30A 105.3 . . ?
Pd C30 H30A 105.3 . . ?
C32 C31 C36 120.0 . . ?
C32 C31 C30 127.9(6) . . ?
C36 C31 C30 112.0(6) . . ?
C31 C32 C33 120.0 . . ?
C31 C32 H32A 120.0 . . ?
C33 C32 H32A 120.0 . . ?
C34 C33 C32 120.0 . . ?
C34 C33 H33A 120.0 . . ?
C32 C33 H33A 120.0 . . ?
C35 C34 C33 120.0 . . ?
C35 C34 H34A 120.0 . . ?
C33 C34 H34A 120.0 . . ?
C34 C35 C36 120.0 . . ?
C34 C35 H35A 120.0 . . ?
C36 C35 H35A 120.0 . . ?
C35 C36 C31 120.0 . . ?
C35 C36 H36A 120.0 . . ?
C31 C36 H36A 120.0 . . ?
C29' C28' Pd 72.8(5) . . ?
C29' C28' H28C 116.3 . . ?
Pd C28' H28C 116.3 . . ?
C29' C28' H28D 116.3 . . ?
Pd C28' H28D 116.3 . . ?
H28C C28' H28D 113.3 . . ?
C30' C29' C28' 134.4(11) . . ?
C30' C29' Pd 76.1(8) . . ?
C28' C29' Pd 69.1(4) . . ?
C30' C29' H29B 109.4 . . ?
C28' C29' H29B 109.4 . . ?
Pd C29' H29B 109.4 . . ?
C29' C30' C31' 153.1(13) . . ?
C29' C30' Pd 74.1(7) . . ?
C31' C30' Pd 124.6(8) . . ?
C29' C30' H30B 98.0 . . ?
C31' C30' H30B 98.0 . . ?
Pd C30' H30B 98.0 . . ?
C32' C31' C36' 120.0 . . ?
C32' C31' C30' 124.1(7) . . ?
C36' C31' C30' 115.9(7) . . ?
C31' C32' C33' 120.0 . . ?
C31' C32' H32B 120.0 . . ?
C33' C32' H32B 120.0 . . ?
C34' C33' C32' 120.0 . . ?
C34' C33' H33B 120.0 . . ?
C32' C33' H33B 120.0 . . ?
C33' C34' C35' 120.0 . . ?
C33' C34' H34B 120.0 . . ?
C35' C34' H34B 120.0 . . ?
C34' C35' C36' 120.0 . . ?
C34' C35' H35B 120.0 . . ?
C36' C35' H35B 120.0 . . ?
C35' C36' C31' 120.0 . . ?
C35' C36' H36B 120.0 . . ?
C31' C36' H36B 120.0 . . ?

loop_
_geom_bond_atom_site_label_1
_geom_bond_atom_site_label_2
_geom_bond_distance
_geom_bond_site_symmetry_2
_geom_bond_publ_flag
Pd C1 2.031(3) . ?
Pd C28 2.053(8) . ?
Pd C29 2.086(7) . ?
Pd C28' 2.153(7) . ?
Pd C29' 2.201(9) . ?
Pd C30' 2.222(12) . ?
Pd C30 2.267(6) . ?
Pd Cl' 2.324(9) . ?
Pd Cl 2.359(8) . ?
N1 C1 1.345(4) . ?
N1 C2 1.395(4) . ?
N1 C11 1.473(4) . ?
N2 C1 1.348(4) . ?
N2 C3 1.403(4) . ?
N2 C23 1.476(4) . ?
C2 C3 1.364(4) . ?
C2 C4 1.469(4) . ?
C3 C16 1.479(4) . ?
C4 C9 1.392(4) . ?
C4 C5 1.415(4) . ?
C5 C6 1.388(5) . ?
C5 C10 1.512(5) . ?
C6 C7 1.395(5) . ?
C6 H6A 0.9500 . ?
C7 C8 1.361(6) . ?
C7 H7A 0.9500 . ?
C8 C9 1.395(5) . ?
C8 H8A 0.9500 . ?
C9 H9A 0.9500 . ?
C10 C11 1.515(5) . ?
C10 H10A 0.9900 . ?
C10 H10B 0.9900 . ?
C11 C12 1.539(4) . ?
C11 H11A 1.0000 . ?
C12 C13 1.523(4) . ?
C12 H12A 0.9900 . ?
C12 H12B 0.9900 . ?
C13 C14 1.530(6) . ?
C13 C15 1.531(5) . ?
C13 H13A 1.0000 . ?
C14 H14A 0.9800 . ?
C14 H14B 0.9800 . ?
C14 H14C 0.9800 . ?
C15 H15A 0.9800 . ?
C15 H15B 0.9800 . ?
C15 H15C 0.9800 . ?
C16 C21 1.399(5) . ?
C16 C17 1.400(5) . ?
C17 C18 1.393(5) . ?
C17 C22 1.487(5) . ?
C18 C19 1.377(6) . ?
C18 H18A 0.9500 . ?
C19 C20 1.373(6) . ?
C19 H19A 0.9500 . ?
C20 C21 1.388(5) . ?
C20 H20A 0.9500 . ?
C21 H21A 0.9500 . ?
C22 C23 1.529(5) . ?
C22 H22A 0.9900 . ?
C22 H22B 0.9900 . ?
C23 C24 1.519(5) . ?
C23 H23A 1.0000 . ?
C24 C25 1.522(5) . ?
C24 H24A 0.9900 . ?
C24 H24B 0.9900 . ?
C24 H24C 0.9900 . ?
C24 H24D 0.9900 . ?
C25 C26 1.524(6) . ?
C25 C27 1.567(8) . ?
C25 C27' 1.591(7) . ?
C25 H25A 1.0000 . ?
C25 H25B 1.0000 . ?
C26 H26A 0.9800 . ?
C26 H26B 0.9800 . ?
C26 H26C 0.9800 . ?
C27 H27A 0.9800 . ?
C27 H27B 0.9800 . ?
C27 H27C 0.9800 . ?
C27' H27D 0.9800 . ?
C27' H27E 0.9800 . ?
C27' H27F 0.9800 . ?
C28 C29 1.306(11) . ?
C28 H28A 0.9900 . ?
C28 H28B 0.9900 . ?
C29 C30 1.295(11) . ?
C29 H29A 1.0000 . ?
C30 C31 1.478(8) . ?
C30 H30A 1.0000 . ?
C31 C32 1.3900 . ?
C31 C36 1.3900 . ?
C32 C33 1.3900 . ?
C32 H32A 0.9500 . ?
C33 C34 1.3900 . ?
C33 H33A 0.9500 . ?
C34 C35 1.3900 . ?
C34 H34A 0.9500 . ?
C35 C36 1.3900 . ?
C35 H35A 0.9500 . ?
C36 H36A 0.9500 . ?
C28' C29' 1.421(10) . ?
C28' H28C 0.9900 . ?
C28' H28D 0.9900 . ?
C29' C30' 1.138(14) . ?
C29' H29B 1.0000 . ?
C30' C31' 1.397(12) . ?
C30' H30B 1.0000 . ?
C31' C32' 1.3900 . ?
C31' C36' 1.3900 . ?
C32' C33' 1.3900 . ?
C32' H32B 0.9500 . ?
C33' C34' 1.3900 . ?
C33' H33B 0.9500 . ?
C34' C35' 1.3900 . ?
C34' H34B 0.9500 . ?
C35' C36' 1.3900 . ?
C35' H35B 0.9500 . ?
C36' H36B 0.9500 . ?
